data_8103673
loop_
_publ_author_name
'Takeuchi, Y.'
'Horiuchi, H.'

_publ_section_title
;
 The application of the partial Patterson method and the thirteenfold
 hexagonal superstructure of Cu7 As6 Se13
;
_journal_name_full
;
Zeitschrift fuer Kristallographie, Kristallgeometrie, Kristallphysik, 
Kristallchemie (-144,1977)
;
_journal_page_first 93
_journal_page_last 119
_journal_volume 135
_journal_year 1972
_chemical_formula_sum 'As6 Cu7 Se13'
_chemical_name_systematic 'Cu7 As6 Se13'
_space_group_IT_number 146
_symmetry_space_group_name_Hall 'R 3'
_symmetry_space_group_name_H-M 'R 3 :H'
_cell_angle_alpha 90
_cell_angle_beta 90
_cell_angle_gamma 120
_cell_formula_units_Z 3
_cell_length_a 14.025
_cell_length_b 14.025
_cell_length_c 9.61
_cell_volume 1637.042
_citation_journal_id_ASTM ZEKGAX
_cod_data_source_file Takeuchi_ZEKGAX_1972_1322.cif
_cod_data_source_block As6Cu7Se13
_cod_database_code 8103673

loop_
_symmetry_equiv_pos_as_xyz
x,y,z
-y,x-y,z
-x+y,-x,z
x+2/3,y+1/3,z+1/3
-y+2/3,x-y+1/3,z+1/3
-x+y+2/3,-x+1/3,z+1/3
x+1/3,y+2/3,z+2/3
-y+1/3,x-y+2/3,z+2/3
-x+y+1/3,-x+2/3,z+2/3

loop_
_atom_site_label
_atom_site_type_symbol
_atom_site_fract_x
_atom_site_fract_y
_atom_site_fract_z
_atom_site_occupancy
_atom_site_U_iso_or_equiv
Se3 Se 0.383 0.54878 0.0147 1 0.0
Se5 Se 0 0 0 1 0.0
Se1 Se 0.07109 0.2938 -0.0066 1 0.0
Cu2 Cu 0.53267 0.13618 0.7587 1 0.0
Se2 Se 0.31511 0.23184 -0.0113 1 0.0
As1 As 0.07548 0.31044 0.7535 1 0.0
As2 As 0.31002 0.23409 0.7483 1 0.0
Se4 Se 0.54176 0.15491 0.0036 1 0.0
Cu3 Cu 0 0 0.7361 1 0.0
Cu1 Cu 0.36967 0.5313 0.7616 1 0.0
